data_2207688
loop_
_publ_author_name
'Linden, Anthony'
'Basu Baul, Tushar S.'
'Singh, Keisham S.'

_publ_section_title
<i>catena</i>-Poly[[tri-<i>n</i>-butyltin(IV)]-\m-2-{(<i>E</i>)-4-hydroxy-3-[(<i>E</i>)-4-methylphenyliminomethyl]phenyldiazenyl}benzoato-\k^2^<i>O</i>:<i>O</i>']
_journal_coeditor_code WN2001
_journal_issue 12
_journal_name_full 'Acta Crystallographica Section E'
_journal_page_first m2711
_journal_page_last m2713
_journal_paper_doi 10.1107/S1600536805038675
_journal_volume 61
_journal_year 2005
_chemical_formula_iupac '[Sn (C4 H9)3 (C21 H16 N3 O3)]'
_chemical_formula_moiety 'C33 H43 N3 O3 Sn'
_chemical_formula_sum 'C33 H43 N3 O3 Sn'
_chemical_formula_weight 648.32
_chemical_melting_point 363
_chemical_name_systematic
;
catena-Poly[[tri-n-butyltin(IV)]-\m-2-{(E)-4-hydroxy-3-[(E)-4-
methylphenyliminomethyl]phenyldiazenyl}benzoato-\k^2^O:O']
;
_space_group_IT_number 14
_symmetry_cell_setting monoclinic
_symmetry_space_group_name_Hall '-P 2yn'
_symmetry_space_group_name_H-M 'P 1 21/n 1'
_atom_sites_solution_hydrogens mixed
_atom_sites_solution_primary direct
_atom_sites_solution_secondary difmap
_audit_creation_method SHELXL-97
_cell_angle_alpha 90.00
_cell_angle_beta 105.1374(9)
_cell_angle_gamma 90.00
_cell_formula_units_Z 4
_cell_length_a 14.1439(2)
_cell_length_b 9.9908(2)
_cell_length_c 23.2964(4)
_cell_measurement_reflns_used 128424
_cell_measurement_temperature 160.0(10)
_cell_measurement_theta_max 27.5
_cell_measurement_theta_min 2.0
_cell_volume 3177.76(10)
_computing_cell_refinement 'DENZO-SMN (Otwinowski & Minor, 1997)'
_computing_data_collection 'COLLECT (Nonius, 2000)'
_computing_data_reduction 'DENZO-SMN and SCALEPACK (Otwinowski & Minor, 1997)'
_computing_molecular_graphics 'ORTEPII (Johnson, 1976)'
_computing_publication_material 'SHELXL97 and PLATON (Spek, 2003)'
_computing_structure_refinement 'SHELXL97 (Sheldrick, 1997)'
_computing_structure_solution 'SIR92 (Altomare <i>et al.</i>,  1994)'
_diffrn_ambient_temperature 160.0(10)
_diffrn_detector_area_resol_mean 9
_diffrn_measured_fraction_theta_full 0.998
_diffrn_measured_fraction_theta_max 0.998
_diffrn_measurement_device_type 'Nonius KappaCCD area-detector'
_diffrn_measurement_method '\f and \w scans with \k offsets'
_diffrn_radiation_monochromator 'horizontally mounted graphite crystal'
_diffrn_radiation_source 'Nonius FR590 sealed tube generator'
_diffrn_radiation_type 'Mo K\a'
_diffrn_radiation_wavelength 0.71073
_diffrn_reflns_av_R_equivalents 0.0754
_diffrn_reflns_av_sigmaI/netI 0.0348
_diffrn_reflns_limit_h_max 18
_diffrn_reflns_limit_h_min -18
_diffrn_reflns_limit_k_max 12
_diffrn_reflns_limit_k_min -12
_diffrn_reflns_limit_l_max 30
_diffrn_reflns_limit_l_min -30
_diffrn_reflns_number 66753
_diffrn_reflns_theta_full 27.44
_diffrn_reflns_theta_max 27.44
_diffrn_reflns_theta_min 2.53
_diffrn_standards_decay_% 0
_diffrn_standards_number 0
_exptl_absorpt_coefficient_mu 0.839
_exptl_absorpt_correction_T_max 0.929
_exptl_absorpt_correction_T_min 0.752
_exptl_absorpt_correction_type multi-scan
_exptl_absorpt_process_details '(Blessing, 1995)'
_exptl_crystal_colour red
_exptl_crystal_density_diffrn 1.355
_exptl_crystal_density_method 'not measured'
_exptl_crystal_description prism
_exptl_crystal_F_000 1344
_exptl_crystal_size_max 0.32
_exptl_crystal_size_mid 0.17
_exptl_crystal_size_min 0.10
_refine_diff_density_max 1.155
_refine_diff_density_min -0.617
_refine_ls_extinction_method none
_refine_ls_goodness_of_fit_ref 1.064
_refine_ls_hydrogen_treatment mixed
_refine_ls_matrix_type full
_refine_ls_number_parameters 409
_refine_ls_number_reflns 7241
_refine_ls_number_restraints 77
_refine_ls_restrained_S_all 1.062
_refine_ls_R_factor_all 0.0538
_refine_ls_R_factor_gt 0.0367
_refine_ls_shift/su_max 0.002
_refine_ls_shift/su_mean 0.000
_refine_ls_structure_factor_coef Fsqd
_refine_ls_weighting_details 'w=1/[\s^2^(Fo^2^)+(0.0358P)^2^+3.0855P] where P=(Fo^2^+2Fc^2^)/3'
_refine_ls_weighting_scheme calc
_refine_ls_wR_factor_gt 0.0799
_refine_ls_wR_factor_ref 0.0880
_reflns_number_gt 5802
_reflns_number_total 7243
_reflns_threshold_expression I>2\s(I)
_cod_data_source_file wn2001.cif
_cod_data_source_block I
_cod_depositor_comments
;
The following automatic conversions were performed:

'_atom_sites_solution_hydrogens' value 'geom & difmap' was changed to
'mixed'.

Automatic conversion script
Id: cif_fix_values 6452 2018-10-05 10:23:21Z andrius 
;
_cod_original_sg_symbol_H-M 'P 21/n'
_cod_database_code 2207688
_cod_database_fobs_code 2207688

loop_
_symmetry_equiv_pos_as_xyz
'x, y, z'
'-x+1/2, y+1/2, -z+1/2'
'-x, -y, -z'
'x-1/2, -y-1/2, z-1/2'

loop_
_atom_site_label
_atom_site_fract_x
_atom_site_fract_y
_atom_site_fract_z
_atom_site_U_iso_or_equiv
_atom_site_adp_type
_atom_site_calc_flag
_atom_site_refinement_flags
_atom_site_occupancy
_atom_site_disorder_assembly
_atom_site_disorder_group
_atom_site_type_symbol
Sn 0.774037(13) 0.611360(17) 0.286107(8) 0.03024(7) Uani d . 1 . . Sn
O1 0.77966(14) 0.41666(18) 0.22272(8) 0.0339(4) Uani d . 1 . . O
O2 0.73389(14) 0.26950(17) 0.14906(8) 0.0336(4) Uani d . 1 . . O
O3 0.15605(16) 0.5405(2) 0.07258(10) 0.0443(5) Uani d . 1 . . O
H3 0.123(3) 0.598(4) 0.0473(16) 0.054(11) Uiso d . 1 . . H
N1 0.60734(16) 0.5333(2) 0.09747(10) 0.0325(5) Uani d . 1 . . N
N2 0.54042(17) 0.5955(2) 0.06051(10) 0.0352(5) Uani d . 1 . . N
N3 0.11294(17) 0.7278(2) -0.00691(10) 0.0356(5) Uani d . 1 . . N
C1 0.76186(18) 0.3858(2) 0.16920(11) 0.0287(5) Uani d . 1 . . C
C2 0.7793(2) 0.4858(3) 0.12472(11) 0.0310(6) Uani d . 1 . . C
C3 0.7025(2) 0.5619(3) 0.09050(11) 0.0315(6) Uani d . 1 . . C
C4 0.7213(2) 0.6593(3) 0.05172(12) 0.0385(6) Uani d . 1 . . C
H4 0.6694 0.7134 0.0293 0.046 Uiso calc R 1 . . H
C5 0.8150(2) 0.6764(3) 0.04619(13) 0.0430(7) Uani d . 1 . . C
H5 0.8276 0.7428 0.0200 0.052 Uiso calc R 1 . . H
C6 0.8911(2) 0.5979(3) 0.07841(13) 0.0413(7) Uani d . 1 . . C
H6 0.9552 0.6087 0.0735 0.050 Uiso calc R 1 . . H
C7 0.8732(2) 0.5035(3) 0.11778(12) 0.0354(6) Uani d . 1 . . C
H7 0.9256 0.4503 0.1403 0.043 Uiso calc R 1 . . H
C8 0.4442(2) 0.5713(3) 0.06523(12) 0.0350(6) Uani d . 1 . . C
C9 0.3730(2) 0.6504(3) 0.02861(12) 0.0348(6) Uani d . 1 . . C
H9 0.3913 0.7109 0.0020 0.042 Uiso calc R 1 . . H
C10 0.2751(2) 0.6436(3) 0.02982(12) 0.0345(6) Uani d . 1 . . C
C11 0.2490(2) 0.5511(3) 0.06889(12) 0.0362(6) Uani d . 1 . . C
C12 0.3204(2) 0.4684(3) 0.10433(13) 0.0410(7) Uani d . 1 . . C
H12 0.3023 0.4050 0.1299 0.049 Uiso calc R 1 . . H
C13 0.4167(2) 0.4777(3) 0.10266(12) 0.0382(6) Uani d . 1 . . C
H13 0.4646 0.4207 0.1269 0.046 Uiso calc R 1 . . H
C14 0.2029(2) 0.7296(3) -0.00844(12) 0.0357(6) Uani d . 1 . . C
H14 0.2226 0.7885 -0.0352 0.043 Uiso calc R 1 . . H
C15 0.0443(2) 0.8185(3) -0.04197(11) 0.0338(6) Uani d . 1 . . C
C16 0.0682(2) 0.9498(3) -0.05181(12) 0.0359(6) Uani d . 1 . . C
H16 0.1337 0.9803 -0.0373 0.043 Uiso calc R 1 . . H
C17 -0.0037(2) 1.0362(3) -0.08276(12) 0.0384(6) Uani d . 1 . . C
H17 0.0136 1.1253 -0.0899 0.046 Uiso calc R 1 . . H
C18 -0.1006(2) 0.9958(3) -0.10362(12) 0.0381(6) Uani d . 1 . . C
C19 -0.1230(2) 0.8638(3) -0.09359(13) 0.0405(7) Uani d . 1 . . C
H19 -0.1885 0.8332 -0.1081 0.049 Uiso calc R 1 . . H
C20 -0.0516(2) 0.7756(3) -0.06280(12) 0.0379(6) Uani d . 1 . . C
H20 -0.0687 0.6861 -0.0561 0.046 Uiso calc R 1 . . H
C21 -0.1787(2) 1.0914(3) -0.13559(14) 0.0477(7) Uani d . 1 . . C
H211 -0.1932 1.0755 -0.1785 0.071 Uiso calc R 1 . . H
H212 -0.1557 1.1836 -0.1269 0.071 Uiso calc R 1 . . H
H213 -0.2381 1.0775 -0.1222 0.071 Uiso calc R 1 . . H
C22 0.8823(2) 0.7082(3) 0.25076(13) 0.0356(6) Uani d . 1 . . C
H221 0.8545 0.7210 0.2075 0.043 Uiso calc R 1 . . H
H222 0.8952 0.7981 0.2690 0.043 Uiso calc R 1 . . H
C23 0.9795(2) 0.6349(3) 0.26035(13) 0.0381(6) Uani d . 1 A . C
H231 0.9672 0.5442 0.2428 0.046 Uiso calc R 1 . . H
H232 1.0090 0.6244 0.3036 0.046 Uiso calc R 1 . . H
C24 1.0523(2) 0.7072(4) 0.23287(16) 0.0503(8) Uani d D 1 . . C
H241 1.0561 0.8023 0.2452 0.060 Uiso calc PR 0.48(5) A 1 H
H242 1.0276 0.7044 0.1890 0.060 Uiso calc PR 0.48(5) A 1 H
H243 1.0747 0.7904 0.2554 0.060 Uiso calc PR 0.52(5) A 2 H
H244 1.0193 0.7324 0.1914 0.060 Uiso calc PR 0.52(5) A 2 H
C25A 1.1551(13) 0.647(3) 0.2508(15) 0.068(6) Uani d PDU 0.48(5) A 1 C
H251 1.1777 0.6414 0.2943 0.103 Uiso calc PR 0.48(5) A 1 H
H252 1.2000 0.7029 0.2358 0.103 Uiso calc PR 0.48(5) A 1 H
H253 1.1535 0.5565 0.2340 0.103 Uiso calc PR 0.48(5) A 1 H
C25B 1.1410(14) 0.619(3) 0.2335(15) 0.066(5) Uani d PDU 0.52(5) A 2 C
H254 1.1743 0.5947 0.2746 0.099 Uiso calc PR 0.52(5) A 2 H
H255 1.1864 0.6675 0.2157 0.099 Uiso calc PR 0.52(5) A 2 H
H256 1.1190 0.5371 0.2105 0.099 Uiso calc PR 0.52(5) A 2 H
C26 0.8157(2) 0.4696(3) 0.35757(13) 0.0408(7) Uani d . 1 . . C
H261 0.7868 0.4987 0.3899 0.049 Uiso calc R 1 . . H
H262 0.7863 0.3820 0.3430 0.049 Uiso calc R 1 . . H
C27 0.9244(2) 0.4493(3) 0.38374(14) 0.0463(7) Uani d . 1 . . C
H271 0.9543 0.4238 0.3513 0.056 Uiso calc R 1 . . H
H272 0.9339 0.3735 0.4121 0.056 Uiso calc R 1 . . H
C28 0.9793(2) 0.5718(4) 0.41614(14) 0.0498(8) Uani d . 1 . . C
H281 0.9629 0.6516 0.3902 0.060 Uiso calc R 1 . . H
H282 0.9580 0.5891 0.4527 0.060 Uiso calc R 1 . . H
C29 1.0890(3) 0.5494(4) 0.43236(17) 0.0667(10) Uani d . 1 . . C
H291 1.1062 0.4773 0.4618 0.100 Uiso calc R 1 . . H
H292 1.1226 0.6319 0.4491 0.100 Uiso calc R 1 . . H
H293 1.1093 0.5246 0.3967 0.100 Uiso calc R 1 . . H
C30 0.6214(2) 0.6211(3) 0.24245(12) 0.0333(6) Uani d D 1 . . C
H301 0.6053 0.7106 0.2243 0.040 Uiso calc PR 0.293(12) B 1 H
H302 0.6052 0.5536 0.2103 0.040 Uiso calc PR 0.293(12) B 1 H
H303 0.6097 0.6995 0.2155 0.040 Uiso calc PR 0.707(12) B 2 H
H304 0.6031 0.5401 0.2176 0.040 Uiso calc PR 0.707(12) B 2 H
C31A 0.5609(12) 0.595(2) 0.2866(8) 0.039(3) Uani d PDU 0.293(12) B 1 C
H311 0.5815 0.6576 0.3206 0.047 Uiso calc PR 0.293(12) B 1 H
H312 0.5730 0.5027 0.3022 0.047 Uiso calc PR 0.293(12) B 1 H
C32A 0.4514(15) 0.6135(18) 0.257(2) 0.047(3) Uani d PDU 0.293(12) B 1 C
H321 0.4341 0.5639 0.2192 0.056 Uiso calc PR 0.293(12) B 1 H
H322 0.4136 0.5740 0.2834 0.056 Uiso calc PR 0.293(12) B 1 H
C33A 0.4216(9) 0.7588(14) 0.2455(9) 0.060(3) Uani d PDU 0.293(12) B 1 C
H331 0.4264 0.8046 0.2833 0.090 Uiso calc PR 0.293(12) B 1 H
H332 0.3539 0.7633 0.2209 0.090 Uiso calc PR 0.293(12) B 1 H
H333 0.4651 0.8023 0.2246 0.090 Uiso calc PR 0.293(12) B 1 H
C31B 0.5545(6) 0.6317(10) 0.2840(4) 0.0488(18) Uani d PDU 0.707(12) B 2 C
H313 0.5697 0.7162 0.3068 0.059 Uiso calc PR 0.707(12) B 2 H
H314 0.5697 0.5570 0.3128 0.059 Uiso calc PR 0.707(12) B 2 H
C32B 0.4447(6) 0.6289(8) 0.2534(9) 0.0460(14) Uani d PDU 0.707(12) B 2 C
H323 0.4284 0.5419 0.2328 0.055 Uiso calc PR 0.707(12) B 2 H
H324 0.4080 0.6350 0.2841 0.055 Uiso calc PR 0.707(12) B 2 H
C33B 0.4110(4) 0.7405(5) 0.2086(4) 0.0542(16) Uani d PDU 0.707(12) B 2 C
H334 0.4255 0.8273 0.2286 0.081 Uiso calc PR 0.707(12) B 2 H
H335 0.3402 0.7328 0.1910 0.081 Uiso calc PR 0.707(12) B 2 H
H336 0.4453 0.7337 0.1772 0.081 Uiso calc PR 0.707(12) B 2 H

loop_
_atom_site_aniso_label
_atom_site_aniso_U_11
_atom_site_aniso_U_22
_atom_site_aniso_U_33
_atom_site_aniso_U_12
_atom_site_aniso_U_13
_atom_site_aniso_U_23
Sn 0.03357(11) 0.02360(10) 0.03521(11) 0.00080(7) 0.01197(7) 0.00126(7)
O1 0.0429(11) 0.0258(10) 0.0357(10) -0.0018(8) 0.0152(8) -0.0010(7)
O2 0.0419(11) 0.0236(9) 0.0365(10) -0.0037(8) 0.0122(8) -0.0001(7)
O3 0.0400(12) 0.0426(13) 0.0528(13) -0.0063(10) 0.0165(10) 0.0056(10)
N1 0.0369(12) 0.0284(12) 0.0343(11) -0.0012(10) 0.0130(10) 0.0021(9)
N2 0.0392(13) 0.0327(13) 0.0350(12) 0.0003(10) 0.0120(10) 0.0007(10)
N3 0.0366(13) 0.0318(12) 0.0396(12) -0.0027(10) 0.0122(10) -0.0036(10)
C1 0.0260(12) 0.0261(13) 0.0360(13) 0.0028(10) 0.0116(10) 0.0017(11)
C2 0.0381(15) 0.0247(13) 0.0334(13) -0.0048(11) 0.0148(11) -0.0054(10)
C3 0.0378(14) 0.0263(13) 0.0337(13) -0.0037(11) 0.0155(11) -0.0021(11)
C4 0.0493(17) 0.0312(14) 0.0375(15) -0.0013(13) 0.0159(13) 0.0042(12)
C5 0.0557(19) 0.0368(16) 0.0426(16) -0.0121(14) 0.0236(14) 0.0020(13)
C6 0.0437(17) 0.0416(17) 0.0444(16) -0.0124(13) 0.0219(13) -0.0080(13)
C7 0.0359(15) 0.0341(15) 0.0390(15) -0.0029(12) 0.0145(12) -0.0043(11)
C8 0.0384(15) 0.0330(14) 0.0349(14) -0.0020(12) 0.0120(12) -0.0002(11)
C9 0.0404(15) 0.0321(14) 0.0340(14) -0.0028(12) 0.0134(12) 0.0008(11)
C10 0.0385(15) 0.0316(14) 0.0346(14) -0.0029(11) 0.0114(11) -0.0039(11)
C11 0.0381(15) 0.0341(15) 0.0388(14) -0.0079(12) 0.0144(12) -0.0059(12)
C12 0.0464(17) 0.0365(16) 0.0418(15) -0.0082(13) 0.0145(13) 0.0062(12)
C13 0.0433(16) 0.0334(15) 0.0374(14) -0.0019(12) 0.0094(12) 0.0027(12)
C14 0.0410(16) 0.0322(14) 0.0354(14) -0.0017(12) 0.0129(12) -0.0017(11)
C15 0.0354(14) 0.0338(15) 0.0337(13) -0.0024(12) 0.0119(11) -0.0030(11)
C16 0.0345(15) 0.0345(15) 0.0404(15) -0.0055(12) 0.0127(12) -0.0051(12)
C17 0.0423(16) 0.0333(15) 0.0424(15) -0.0060(12) 0.0161(13) -0.0016(12)
C18 0.0430(16) 0.0394(16) 0.0332(14) -0.0019(13) 0.0122(12) -0.0013(12)
C19 0.0370(15) 0.0459(18) 0.0377(15) -0.0083(13) 0.0079(12) -0.0006(12)
C20 0.0408(16) 0.0347(15) 0.0398(15) -0.0079(12) 0.0133(12) -0.0009(12)
C21 0.0467(18) 0.0442(18) 0.0504(18) -0.0001(14) 0.0097(14) 0.0056(14)
C22 0.0380(15) 0.0256(13) 0.0468(15) -0.0017(11) 0.0175(12) 0.0013(11)
C23 0.0353(15) 0.0411(16) 0.0400(15) 0.0020(12) 0.0134(12) 0.0055(12)
C24 0.0336(16) 0.057(2) 0.062(2) -0.0009(14) 0.0161(14) 0.0142(16)
C25A 0.036(5) 0.083(10) 0.084(13) 0.007(7) 0.011(6) 0.037(9)
C25B 0.031(5) 0.087(9) 0.085(12) 0.001(6) 0.023(6) 0.039(8)
C26 0.0537(18) 0.0298(15) 0.0398(15) 0.0045(13) 0.0140(13) 0.0054(12)
C27 0.057(2) 0.0371(17) 0.0470(17) 0.0072(15) 0.0179(14) 0.0051(13)
C28 0.0535(19) 0.055(2) 0.0397(16) 0.0031(16) 0.0094(14) -0.0016(14)
C29 0.059(2) 0.077(3) 0.060(2) -0.001(2) 0.0086(18) 0.002(2)
C30 0.0353(14) 0.0303(14) 0.0345(13) 0.0006(11) 0.0096(11) -0.0006(11)
C31A 0.028(4) 0.051(6) 0.041(5) 0.002(4) 0.012(4) 0.004(4)
C32A 0.036(4) 0.055(5) 0.052(5) 0.000(4) 0.016(4) 0.003(4)
C33A 0.041(4) 0.061(5) 0.074(6) -0.004(4) 0.011(5) 0.006(5)
C31B 0.036(3) 0.071(5) 0.043(3) -0.001(3) 0.017(2) -0.003(3)
C32B 0.031(2) 0.059(3) 0.051(4) -0.006(2) 0.016(2) -0.004(3)
C33B 0.040(2) 0.050(3) 0.074(4) 0.004(2) 0.018(3) 0.000(3)

loop_
_atom_type_symbol
_atom_type_description
_atom_type_scat_dispersion_real
_atom_type_scat_dispersion_imag
_atom_type_scat_source
C C 0.0033 0.0016
; International Tables for Crystallography (1992).
Vol. C, Tables 4.2.6.8 and 6.1.1.4
;
H H 0.0000 0.0000
; International Tables for Crystallography (1992).
Vol. C, Tables 4.2.6.8 and 6.1.1.4
;
N N 0.0061 0.0033
; International Tables for Crystallography (1992).
Vol. C, Tables 4.2.6.8 and 6.1.1.4
;
O O 0.0106 0.0060
; International Tables for Crystallography (1992).
Vol. C, Tables 4.2.6.8 and 6.1.1.4
;
Sn Sn -0.6537 1.4246
; International Tables for Crystallography (1992).
Vol. C, Tables 4.2.6.8 and 6.1.1.4
;

loop_
_geom_angle_atom_site_label_1
_geom_angle_atom_site_label_2
_geom_angle_atom_site_label_3
_geom_angle_site_symmetry_1
_geom_angle_site_symmetry_3
_geom_angle
_geom_angle_publ_flag
C30 Sn C26 . . 115.99(11) yes
C30 Sn C22 . . 122.01(11) yes
C26 Sn C22 . . 121.00(11) yes
C30 Sn O2 . 2_655 93.88(9) yes
C26 Sn O2 . 2_655 89.67(9) yes
C22 Sn O2 . 2_655 96.22(9) yes
C30 Sn O1 . . 86.40(9) yes
C26 Sn O1 . . 84.17(9) yes
C22 Sn O1 . . 89.32(9) yes
O2 Sn O1 2_655 . 173.26(6) ?
C30 Sn O1 . 2_655 74.16(8) ?
C26 Sn O1 . 2_655 134.81(9) ?
C22 Sn O1 . 2_655 73.83(8) ?
O2 Sn O1 2_655 2_655 45.14(6) ?
O1 Sn O1 . 2_655 140.89(2) ?
C1 O1 Sn . . 140.22(16) ?
C1 O1 Sn . 2_645 73.24(14) ?
Sn O1 Sn . 2_645 139.84(7) ?
C1 O2 Sn . 2_645 117.78(16) ?
C11 O3 H3 . . 106(2) ?
N2 N1 C3 . . 112.6(2) ?
N1 N2 C8 . . 115.3(2) ?
C14 N3 C15 . . 120.6(2) ?
O1 C1 O2 . . 123.7(2) ?
O1 C1 C2 . . 119.9(2) ?
O2 C1 C2 . . 116.2(2) ?
C7 C2 C3 . . 119.3(2) ?
C7 C2 C1 . . 119.9(2) ?
C3 C2 C1 . . 120.8(2) ?
C2 C3 C4 . . 119.9(3) ?
C2 C3 N1 . . 116.3(2) ?
C4 C3 N1 . . 123.8(3) ?
C5 C4 C3 . . 119.8(3) ?
C5 C4 H4 . . 120.1 ?
C3 C4 H4 . . 120.1 ?
C4 C5 C6 . . 120.7(3) ?
C4 C5 H5 . . 119.6 ?
C6 C5 H5 . . 119.6 ?
C7 C6 C5 . . 119.7(3) ?
C7 C6 H6 . . 120.2 ?
C5 C6 H6 . . 120.2 ?
C6 C7 C2 . . 120.6(3) ?
C6 C7 H7 . . 119.7 ?
C2 C7 H7 . . 119.7 ?
C9 C8 C13 . . 119.3(3) ?
C9 C8 N2 . . 114.5(2) ?
C13 C8 N2 . . 126.2(3) ?
C8 C9 C10 . . 121.7(3) ?
C8 C9 H9 . . 119.1 ?
C10 C9 H9 . . 119.1 ?
C9 C10 C11 . . 118.3(3) ?
C9 C10 C14 . . 120.2(2) ?
C11 C10 C14 . . 121.6(3) ?
O3 C11 C12 . . 119.0(3) ?
O3 C11 C10 . . 121.2(3) ?
C12 C11 C10 . . 119.9(3) ?
C13 C12 C11 . . 120.8(3) ?
C13 C12 H12 . . 119.6 ?
C11 C12 H12 . . 119.6 ?
C12 C13 C8 . . 120.0(3) ?
C12 C13 H13 . . 120.0 ?
C8 C13 H13 . . 120.0 ?
N3 C14 C10 . . 121.3(3) ?
N3 C14 H14 . . 119.4 ?
C10 C14 H14 . . 119.4 ?
C20 C15 C16 . . 119.5(3) ?
C20 C15 N3 . . 117.7(2) ?
C16 C15 N3 . . 122.6(2) ?
C17 C16 C15 . . 119.9(3) ?
C17 C16 H16 . . 120.1 ?
C15 C16 H16 . . 120.1 ?
C16 C17 C18 . . 121.6(3) ?
C16 C17 H17 . . 119.2 ?
C18 C17 H17 . . 119.2 ?
C17 C18 C19 . . 117.7(3) ?
C17 C18 C21 . . 121.3(3) ?
C19 C18 C21 . . 121.1(3) ?
C20 C19 C18 . . 121.4(3) ?
C20 C19 H19 . . 119.3 ?
C18 C19 H19 . . 119.3 ?
C15 C20 C19 . . 119.9(3) ?
C15 C20 H20 . . 120.1 ?
C19 C20 H20 . . 120.1 ?
C18 C21 H211 . . 109.5 ?
C18 C21 H212 . . 109.5 ?
H211 C21 H212 . . 109.5 ?
C18 C21 H213 . . 109.5 ?
H211 C21 H213 . . 109.5 ?
H212 C21 H213 . . 109.5 ?
C23 C22 Sn . . 115.71(18) ?
C23 C22 H221 . . 108.4 ?
Sn C22 H221 . . 108.4 ?
C23 C22 H222 . . 108.4 ?
Sn C22 H222 . . 108.4 ?
H221 C22 H222 . . 107.4 ?
C22 C23 C24 . . 113.1(2) ?
C22 C23 H231 . . 109.0 ?
C24 C23 H231 . . 109.0 ?
C22 C23 H232 . . 109.0 ?
C24 C23 H232 . . 109.0 ?
H231 C23 H232 . . 107.8 ?
C23 C24 C25A . . 113.2(13) ?
C23 C24 C25B . . 111.3(11) ?
C23 C24 H241 . . 108.9 ?
C25A C24 H241 . . 108.9 ?
C23 C24 H242 . . 108.9 ?
C25A C24 H242 . . 108.9 ?
H241 C24 H242 . . 107.7 ?
C23 C24 H243 . . 109.4 ?
C25B C24 H243 . . 109.4 ?
C23 C24 H244 . . 109.4 ?
C25B C24 H244 . . 109.4 ?
H243 C24 H244 . . 108.0 ?
C24 C25A H251 . . 109.5 ?
C24 C25A H252 . . 109.5 ?
C24 C25A H253 . . 109.5 ?
C24 C25B H254 . . 109.5 ?
C24 C25B H255 . . 109.5 ?
H254 C25B H255 . . 109.5 ?
C24 C25B H256 . . 109.5 ?
H254 C25B H256 . . 109.5 ?
H255 C25B H256 . . 109.5 ?
C27 C26 Sn . . 116.5(2) ?
C27 C26 H261 . . 108.2 ?
Sn C26 H261 . . 108.2 ?
C27 C26 H262 . . 108.2 ?
Sn C26 H262 . . 108.2 ?
H261 C26 H262 . . 107.3 ?
C26 C27 C28 . . 114.9(3) ?
C26 C27 H271 . . 108.6 ?
C28 C27 H271 . . 108.6 ?
C26 C27 H272 . . 108.6 ?
C28 C27 H272 . . 108.6 ?
H271 C27 H272 . . 107.5 ?
C29 C28 C27 . . 111.0(3) ?
C29 C28 H281 . . 109.4 ?
C27 C28 H281 . . 109.4 ?
C29 C28 H282 . . 109.4 ?
C27 C28 H282 . . 109.4 ?
H281 C28 H282 . . 108.0 ?
C28 C29 H291 . . 109.5 ?
C28 C29 H292 . . 109.5 ?
H291 C29 H292 . . 109.5 ?
C28 C29 H293 . . 109.5 ?
H291 C29 H293 . . 109.5 ?
H292 C29 H293 . . 109.5 ?
C31A C30 Sn . . 110.3(7) ?
C31B C30 Sn . . 114.8(4) ?
C31A C30 H301 . . 109.6 ?
Sn C30 H301 . . 109.6 ?
C31A C30 H302 . . 109.6 ?
Sn C30 H302 . . 109.6 ?
H301 C30 H302 . . 108.1 ?
C31B C30 H303 . . 108.6 ?
Sn C30 H303 . . 108.6 ?
C31B C30 H304 . . 108.6 ?
Sn C30 H304 . . 108.6 ?
H303 C30 H304 . . 107.6 ?
C30 C31A C32A . . 111(2) ?
C30 C31A H311 . . 109.4 ?
C32A C31A H311 . . 109.4 ?
C30 C31A H312 . . 109.4 ?
C32A C31A H312 . . 109.4 ?
H311 C31A H312 . . 108.0 ?
C33A C32A C31A . . 113.4(9) ?
C33A C32A H321 . . 108.9 ?
C31A C32A H321 . . 108.9 ?
C33A C32A H322 . . 108.9 ?
C31A C32A H322 . . 108.9 ?
H321 C32A H322 . . 107.7 ?
C30 C31B C32B . . 115.2(9) ?
C30 C31B H313 . . 108.5 ?
C32B C31B H313 . . 108.5 ?
C30 C31B H314 . . 108.5 ?
C32B C31B H314 . . 108.5 ?
H313 C31B H314 . . 107.5 ?
C33B C32B C31B . . 114.0(6) ?
C33B C32B H323 . . 108.8 ?
C31B C32B H323 . . 108.8 ?
C33B C32B H324 . . 108.8 ?
C31B C32B H324 . . 108.8 ?
H323 C32B H324 . . 107.7 ?
C32B C33B H334 . . 109.5 ?
C32B C33B H335 . . 109.5 ?
H334 C33B H335 . . 109.5 ?
C32B C33B H336 . . 109.5 ?
H334 C33B H336 . . 109.5 ?
H335 C33B H336 . . 109.5 ?

loop_
_geom_bond_atom_site_label_1
_geom_bond_atom_site_label_2
_geom_bond_site_symmetry_2
_geom_bond_distance
_geom_bond_publ_flag
Sn C30 . 2.135(3) yes
Sn C26 . 2.148(3) yes
Sn C22 . 2.149(3) yes
Sn O2 2_655 2.2087(18) yes
Sn O1 . 2.4560(18) yes
Sn O1 2_655 3.1371(18) yes
O1 C1 . 1.244(3) yes
O2 C1 . 1.277(3) yes
O3 C11 . 1.344(3) ?
O3 H3 . 0.87(4) ?
N1 N2 . 1.264(3) yes
N1 C3 . 1.427(3) ?
N2 C8 . 1.415(4) ?
N3 C14 . 1.282(4) yes
N3 C15 . 1.420(4) ?
C1 C2 . 1.505(4) ?
C2 C7 . 1.390(4) ?
C2 C3 . 1.394(4) ?
C3 C4 . 1.399(4) ?
C4 C5 . 1.375(4) ?
C4 H4 . 0.9500 ?
C5 C6 . 1.384(4) ?
C5 H5 . 0.9500 ?
C6 C7 . 1.384(4) ?
C6 H6 . 0.9500 ?
C7 H7 . 0.9500 ?
C8 C9 . 1.385(4) ?
C8 C13 . 1.400(4) ?
C9 C10 . 1.393(4) ?
C9 H9 . 0.9500 ?
C10 C11 . 1.413(4) ?
C10 C14 . 1.450(4) ?
C11 C12 . 1.396(4) ?
C12 C13 . 1.377(4) ?
C12 H12 . 0.9500 ?
C13 H13 . 0.9500 ?
C14 H14 . 0.9500 ?
C15 C20 . 1.384(4) ?
C15 C16 . 1.389(4) ?
C16 C17 . 1.384(4) ?
C16 H16 . 0.9500 ?
C17 C18 . 1.389(4) ?
C17 H17 . 0.9500 ?
C18 C19 . 1.390(4) ?
C18 C21 . 1.503(4) ?
C19 C20 . 1.389(4) ?
C19 H19 . 0.9500 ?
C20 H20 . 0.9500 ?
C21 H211 . 0.9800 ?
C21 H212 . 0.9800 ?
C21 H213 . 0.9800 ?
C22 C23 . 1.522(4) ?
C22 H221 . 0.9900 ?
C22 H222 . 0.9900 ?
C23 C24 . 1.528(4) ?
C23 H231 . 0.9900 ?
C23 H232 . 0.9900 ?
C24 C25A . 1.529(8) ?
C24 C25B . 1.533(8) ?
C24 H241 . 0.9900 ?
C24 H242 . 0.9900 ?
C24 H243 . 0.9900 ?
C24 H244 . 0.9900 ?
C25A H251 . 0.9800 ?
C25A H252 . 0.9800 ?
C25A H253 . 0.9800 ?
C25B H254 . 0.9800 ?
C25B H255 . 0.9800 ?
C25B H256 . 0.9800 ?
C26 C27 . 1.512(4) ?
C26 H261 . 0.9900 ?
C26 H262 . 0.9900 ?
C27 C28 . 1.538(5) ?
C27 H271 . 0.9900 ?
C27 H272 . 0.9900 ?
C28 C29 . 1.515(5) ?
C28 H281 . 0.9900 ?
C28 H282 . 0.9900 ?
C29 H291 . 0.9800 ?
C29 H292 . 0.9800 ?
C29 H293 . 0.9800 ?
C30 C31A . 1.523(8) ?
C30 C31B . 1.524(5) ?
C30 H301 . 0.9900 ?
C30 H302 . 0.9900 ?
C30 H303 . 0.9900 ?
C30 H304 . 0.9900 ?
C31A C32A . 1.532(9) ?
C31A H311 . 0.9900 ?
C31A H312 . 0.9900 ?
C32A C33A . 1.516(12) ?
C32A H321 . 0.9900 ?
C32A H322 . 0.9900 ?
C33A H331 . 0.9800 ?
C33A H332 . 0.9800 ?
C33A H333 . 0.9800 ?
C31B C32B . 1.530(6) ?
C31B H313 . 0.9900 ?
C31B H314 . 0.9900 ?
C32B C33B . 1.517(10) ?
C32B H323 . 0.9900 ?
C32B H324 . 0.9900 ?
C33B H334 . 0.9800 ?
C33B H335 . 0.9800 ?
C33B H336 . 0.9800 ?

loop_
_geom_hbond_atom_site_label_D
_geom_hbond_atom_site_label_H
_geom_hbond_atom_site_label_A
_geom_hbond_distance_DH
_geom_hbond_distance_HA
_geom_hbond_distance_DA
_geom_hbond_angle_DHA
_geom_hbond_publ_flag
O3 H3 N3 0.87(4) 1.79(4) 2.591(3) 152(3) yes

loop_
_geom_torsion_atom_site_label_1
_geom_torsion_atom_site_label_2
_geom_torsion_atom_site_label_3
_geom_torsion_atom_site_label_4
_geom_torsion_site_symmetry_1
_geom_torsion_site_symmetry_4
_geom_torsion
C30 Sn O1 C1 . . 58.6(3)
C26 Sn O1 C1 . . 175.2(3)
C22 Sn O1 C1 . . -63.5(3)
O1 Sn O1 C1 2_655 . -0.7(3)
C30 Sn O1 Sn . 2_645 -77.77(13)
C26 Sn O1 Sn . 2_645 38.83(14)
C22 Sn O1 Sn . 2_645 160.09(13)
O1 Sn O1 Sn 2_655 2_645 -137.04(12)
C3 N1 N2 C8 . . -179.9(2)
Sn O1 C1 O2 . . -149.7(2)
Sn O1 C1 O2 2_645 . 2.6(2)
Sn O1 C1 C2 . . 34.3(4)
Sn O1 C1 C2 2_645 . -173.4(2)
Sn O2 C1 O1 2_645 . -4.0(3)
Sn O2 C1 C2 2_645 . 172.07(16)
O1 C1 C2 C7 . . 81.3(3)
O2 C1 C2 C7 . . -94.9(3)
O1 C1 C2 C3 . . -98.2(3)
O2 C1 C2 C3 . . 85.5(3)
C7 C2 C3 C4 . . -3.0(4)
C1 C2 C3 C4 . . 176.6(2)
C7 C2 C3 N1 . . 176.6(2)
C1 C2 C3 N1 . . -3.9(4)
N2 N1 C3 C2 . . -172.7(2)
N2 N1 C3 C4 . . 6.9(4)
C2 C3 C4 C5 . . 2.1(4)
N1 C3 C4 C5 . . -177.4(3)
C3 C4 C5 C6 . . 0.3(4)
C4 C5 C6 C7 . . -1.7(4)
C5 C6 C7 C2 . . 0.8(4)
C3 C2 C7 C6 . . 1.5(4)
C1 C2 C7 C6 . . -178.0(2)
N1 N2 C8 C9 . . 173.6(2)
N1 N2 C8 C13 . . -6.1(4)
C13 C8 C9 C10 . . 2.8(4)
N2 C8 C9 C10 . . -177.0(2)
C8 C9 C10 C11 . . -1.3(4)
C8 C9 C10 C14 . . 179.0(3)
C9 C10 C11 O3 . . 179.4(2)
C14 C10 C11 O3 . . -0.8(4)
C9 C10 C11 C12 . . -0.8(4)
C14 C10 C11 C12 . . 178.9(3)
O3 C11 C12 C13 . . -178.9(3)
C10 C11 C12 C13 . . 1.3(4)
C11 C12 C13 C8 . . 0.2(4)
C9 C8 C13 C12 . . -2.3(4)
N2 C8 C13 C12 . . 177.5(3)
C15 N3 C14 C10 . . 176.0(2)
C9 C10 C14 N3 . . -178.1(3)
C11 C10 C14 N3 . . 2.2(4)
C14 N3 C15 C20 . . 148.1(3)
C14 N3 C15 C16 . . -37.1(4)
C20 C15 C16 C17 . . -0.6(4)
N3 C15 C16 C17 . . -175.3(3)
C15 C16 C17 C18 . . 1.2(4)
C16 C17 C18 C19 . . -1.5(4)
C16 C17 C18 C21 . . 178.2(3)
C17 C18 C19 C20 . . 1.2(4)
C21 C18 C19 C20 . . -178.4(3)
C16 C15 C20 C19 . . 0.4(4)
N3 C15 C20 C19 . . 175.3(2)
C18 C19 C20 C15 . . -0.7(4)
C30 Sn C22 C23 . . -144.8(2)
C26 Sn C22 C23 . . 23.3(3)
O2 Sn C22 C23 2_655 . 116.7(2)
O1 Sn C22 C23 . . -59.5(2)
O1 Sn C22 C23 2_655 . 156.3(2)
Sn C22 C23 C24 . . 178.6(2)
C22 C23 C24 C25A . . 170.7(16)
C22 C23 C24 C25B . . -169.6(14)
C30 Sn C26 C27 . . 172.6(2)
C22 Sn C26 C27 . . 3.8(3)
O2 Sn C26 C27 2_655 . -93.3(2)
O1 Sn C26 C27 . . 89.5(2)
O1 Sn C26 C27 2_655 . -94.2(2)
Sn C26 C27 C28 . . 66.0(3)
C26 C27 C28 C29 . . -171.2(3)
C26 Sn C30 C31A . . 33.9(10)
C22 Sn C30 C31A . . -157.4(10)
O2 Sn C30 C31A 2_655 . -57.6(10)
O1 Sn C30 C31A . . 115.6(10)
O1 Sn C30 C31A 2_655 . -98.7(10)
C26 Sn C30 C31B . . 48.6(5)
C22 Sn C30 C31B . . -142.7(4)
O2 Sn C30 C31B 2_655 . -42.9(4)
O1 Sn C30 C31B . . 130.3(4)
O1 Sn C30 C31B 2_655 . -84.0(4)
Sn C30 C31A C32A . . 175.1(12)
C30 C31A C32A C33A . . -73(4)
Sn C30 C31B C32B . . -175.9(4)
C30 C31B C32B C33B . . -59.3(13)
